data_2023283
loop_
_publ_author_name
'Reibenspies, Joseph'
'Small, Nadia'
'Bhuvanesh, Nattamai'
'Chiarella, Gina'
'Salazar, Vivian'
'Pery, Br\'eayshia'
'Smith, Rukiyah'
'Toole, Deja'
'Hewage, Shamika'
'Fernando, Harschica'
'Reinheimer, Eric'

_publ_section_title
;
 Crystal structure and Hirshfeld surface analysis of (nitrato-\k2
 O,O&#x2032;)(1,4,7,10-tetraazacyclododecane-\k4 N)nickel(II) nitrate
;
_journal_coeditor_code PK2709
_journal_issue 11
_journal_name_full 'Acta Crystallographica Section E Crystallographic Communications'
_journal_page_first 1157
_journal_page_last 1160
_journal_paper_doi 10.1107/S2056989024009496
_journal_volume 80
_journal_year 2024
_chemical_formula_iupac '[Ni (C8 H20 N4) (N1 O3)] N O3'
_chemical_formula_moiety 'C8 H20 N5 Ni O3 +, N O3 -'
_chemical_formula_sum 'C8 H20 N6 Ni O6'
_chemical_formula_weight 355.01
_chemical_name_systematic
'(Nitrato-\k^2^<i>O</i>,<i>O</i>')(1,4,7,10-tetraazacyclododecane-\k^4^<i>N</i>)nickel(II) nitrate'
_space_group_crystal_system monoclinic
_space_group_IT_number 14
_space_group_name_Hall '-P 2yn'
_space_group_name_H-M_alt 'P 1 21/n 1'
_atom_sites_solution_hydrogens geom
_atom_sites_solution_primary dual
_audit_creation_method
;
HOleoux2 1.5
(compiled 2024.02.16 svn.r378c4104 for OlexSys, GUI svn.r6928)
;
_cell_angle_alpha 90
_cell_angle_beta 94.973(5)
_cell_angle_gamma 90
_cell_formula_units_Z 4
_cell_length_a 8.7321(5)
_cell_length_b 15.2444(9)
_cell_length_c 10.8545(6)
_cell_measurement_reflns_used 4001
_cell_measurement_temperature 293
_cell_measurement_theta_max 29.8940
_cell_measurement_theta_min 2.2880
_cell_volume 1439.46(14)
_computing_cell_refinement
;
CrysAlisPro 1.171.43.121a (Rigaku OD, 2024)
;
_computing_data_collection
;
CrysAlisPro 1.171.43.121a (Rigaku OD, 2024)
;
_computing_data_reduction
;
CrysAlisPro 1.171.43.121a (Rigaku OD, 2024)
;
_computing_molecular_graphics
;
Olex2 1.5 (Dolomanov <i>et al.</i>,  2009)
;
_computing_publication_material
;
Olex2 1.5 (Dolomanov <i>et al.</i>,  2009)
;
_computing_structure_refinement
;
<i>SHELXL2019/2</i> (Sheldrick, 2015b)
;
_computing_structure_solution
;
<i>SHELXT</i>  (Sheldrick, 2015a)
;
_diffrn_ambient_temperature 293
_diffrn_detector_area_resol_mean 10.0000
_diffrn_measured_fraction_theta_full 0.998
_diffrn_measured_fraction_theta_max 0.997
_diffrn_measurement_device 'two-circle diffractometer'
_diffrn_measurement_device_type 'XtaLAB Mini II'
_diffrn_measurement_method '\w scans'
_diffrn_radiation_type MoK\a
_diffrn_radiation_wavelength 0.71073
_diffrn_reflns_av_R_equivalents 0.0376
_diffrn_reflns_av_unetI/netI 0.0504
_diffrn_reflns_limit_h_max 8
_diffrn_reflns_limit_h_min -10
_diffrn_reflns_limit_k_max 19
_diffrn_reflns_limit_k_min -19
_diffrn_reflns_limit_l_max 13
_diffrn_reflns_limit_l_min -13
_diffrn_reflns_number 12195
_diffrn_reflns_theta_full 25.242
_diffrn_reflns_theta_max 26.371
_diffrn_reflns_theta_min 2.309
_exptl_absorpt_coefficient_mu 1.386
_exptl_absorpt_correction_T_max 1.00000
_exptl_absorpt_correction_T_min 0.89877
_exptl_absorpt_correction_type multi-scan
_exptl_absorpt_process_details
;
(CrysAlisPro; Rigaku OD, 2024)
;
_exptl_crystal_colour blue
_exptl_crystal_density_diffrn 1.638
_exptl_crystal_description plate
_exptl_crystal_F_000 744
_exptl_crystal_size_max 0.4
_exptl_crystal_size_mid 0.3
_exptl_crystal_size_min 0.02
_refine_diff_density_max 0.385
_refine_diff_density_min -0.279
_refine_ls_extinction_method none
_refine_ls_goodness_of_fit_ref 1.086
_refine_ls_hydrogen_treatment constr
_refine_ls_matrix_type full
_refine_ls_number_parameters 191
_refine_ls_number_reflns 12195
_refine_ls_number_restraints 0
_refine_ls_restrained_S_all 1.086
_refine_ls_R_factor_all 0.0534
_refine_ls_R_factor_gt 0.0362
_refine_ls_shift/su_max 0.000
_refine_ls_shift/su_mean 0.000
_refine_ls_structure_factor_coef Fsqd
_refine_ls_weighting_details 'w=1/[\s^2^(Fo^2^)+(0.0406P)^2^+0.8788P] where P=(Fo^2^+2Fc^2^)/3'
_refine_ls_weighting_scheme calc
_refine_ls_wR_factor_gt 0.0903
_refine_ls_wR_factor_ref 0.1044
_reflns_number_gt 9604
_reflns_number_total 12195
_reflns_threshold_expression 'I > 2\s(I)'
_cod_data_source_file pk2709.cif
_cod_data_source_block I
_cod_depositor_comments 'Adding full bibliography for 2023283.cif.'
_cod_original_cell_volume 1439.47(14)
_cod_database_code 2023283
_shelx_space_group_comment
;
The symmetry employed for this shelxl refinement is uniquely defined
by the following loop, which should always be used as a source of
symmetry information in preference to the above space-group names.
They are only intended as comments.
;

loop_
_space_group_symop_operation_xyz
'x, y, z'
'-x+1/2, y+1/2, -z+1/2'
'-x, -y, -z'
'x-1/2, -y-1/2, z-1/2'

loop_
_atom_site_type_symbol
_atom_site_label
_atom_site_fract_x
_atom_site_fract_y
_atom_site_fract_z
_atom_site_U_iso_or_equiv
_atom_site_adp_type
_atom_site_calc_flag
_atom_site_occupancy
_atom_site_disorder_assembly
_atom_site_disorder_group
Ni Ni1 0.47429(5) 0.40178(3) 0.71868(4) 0.02627(16) Uani d 1 . .
O O1 0.6641(3) 0.44290(18) 0.8450(2) 0.0402(7) Uani d 1 . .
O O2 0.8551(3) 0.5139(2) 0.7739(3) 0.0626(10) Uani d 1 . .
O O3 0.6572(3) 0.47217(18) 0.6500(2) 0.0414(8) Uani d 1 . .
N N1 0.7303(4) 0.4775(2) 0.7575(3) 0.0395(9) Uani d 1 . .
N N2 0.3234(4) 0.5046(2) 0.7480(3) 0.0323(8) Uani d 1 . .
H H2 0.381537 0.558870 0.764991 0.039 Uiso calc 1 . .
N N5 0.3440(3) 0.38312(19) 0.5547(3) 0.0292(8) Uani d 1 . .
H H5 0.392730 0.413234 0.488510 0.035 Uiso calc 1 . .
N N8 0.5615(3) 0.2762(2) 0.6909(3) 0.0313(8) Uani d 1 . .
H H8 0.674094 0.277112 0.700910 0.038 Uiso calc 1 . .
N N11 0.3508(3) 0.3385(2) 0.8461(3) 0.0298(8) Uani d 1 . .
H H11 0.255201 0.314213 0.805949 0.036 Uiso calc 1 . .
C C1 0.2362(5) 0.4818(3) 0.8563(4) 0.0418(11) Uani d 1 . .
H H1A 0.133206 0.462931 0.827328 0.050 Uiso calc 1 . .
H H1B 0.227560 0.533312 0.907739 0.050 Uiso calc 1 . .
C C3 0.2243(5) 0.5135(3) 0.6305(4) 0.0396(11) Uani d 1 . .
H H3A 0.274368 0.551436 0.574398 0.048 Uiso calc 1 . .
H H3B 0.127546 0.540508 0.646862 0.048 Uiso calc 1 . .
C C4 0.1937(4) 0.4249(3) 0.5703(4) 0.0362(10) Uani d 1 . .
H H4A 0.134359 0.388525 0.621993 0.043 Uiso calc 1 . .
H H4B 0.135815 0.431978 0.490575 0.043 Uiso calc 1 . .
C C6 0.3441(4) 0.2873(3) 0.5311(3) 0.0344(10) Uani d 1 . .
H H6A 0.310735 0.275553 0.445087 0.041 Uiso calc 1 . .
H H6B 0.274129 0.258079 0.582361 0.041 Uiso calc 1 . .
C C7 0.5067(5) 0.2534(3) 0.5614(4) 0.0386(11) Uani d 1 . .
H H7A 0.508492 0.190241 0.550862 0.046 Uiso calc 1 . .
H H7B 0.574574 0.279217 0.505188 0.046 Uiso calc 1 . .
C C9 0.5013(5) 0.2164(3) 0.7832(4) 0.0379(11) Uani d 1 . .
H H9A 0.579747 0.173954 0.810634 0.045 Uiso calc 1 . .
H H9B 0.413183 0.184602 0.745263 0.045 Uiso calc 1 . .
C C10 0.4544(5) 0.2678(3) 0.8934(4) 0.0399(11) Uani d 1 . .
H H10A 0.402253 0.229681 0.947894 0.048 Uiso calc 1 . .
H H10B 0.544393 0.292262 0.939630 0.048 Uiso calc 1 . .
C C12 0.3177(5) 0.4090(3) 0.9320(3) 0.0382(10) Uani d 1 . .
H H12A 0.412467 0.430823 0.974336 0.046 Uiso calc 1 . .
H H12B 0.252712 0.387293 0.993362 0.046 Uiso calc 1 . .
O O4 0.1146(4) 0.2042(2) 0.7487(3) 0.0663(10) Uani d 1 . .
O O5 -0.0669(4) 0.2984(2) 0.7302(4) 0.0846(13) Uani d 1 . .
O O6 -0.1194(4) 0.1630(2) 0.7286(4) 0.0803(12) Uani d 1 . .
N N3 -0.0252(4) 0.2221(3) 0.7343(3) 0.0398(9) Uani d 1 . .

loop_
_atom_site_aniso_label
_atom_site_aniso_U_11
_atom_site_aniso_U_22
_atom_site_aniso_U_33
_atom_site_aniso_U_12
_atom_site_aniso_U_13
_atom_site_aniso_U_23
Ni1 0.0229(3) 0.0294(3) 0.0263(3) -0.0023(3) 0.0015(2) 0.0014(3)
O1 0.0360(17) 0.050(2) 0.0343(16) -0.0097(15) 0.0008(13) 0.0018(14)
O2 0.0263(17) 0.059(2) 0.101(3) -0.0173(17) 0.0009(18) 0.000(2)
O3 0.0414(17) 0.048(2) 0.0355(16) -0.0093(16) 0.0057(14) 0.0057(15)
N1 0.029(2) 0.036(2) 0.053(2) -0.0034(18) 0.0035(18) -0.0012(19)
N2 0.0348(19) 0.0290(19) 0.0328(18) -0.0017(17) 0.0005(15) -0.0021(16)
N5 0.0276(18) 0.033(2) 0.0273(17) -0.0006(16) 0.0020(14) 0.0025(15)
N8 0.0221(17) 0.036(2) 0.0353(19) 0.0023(16) 0.0023(15) 0.0006(16)
N11 0.0271(18) 0.034(2) 0.0284(18) 0.0007(16) 0.0028(14) 0.0029(16)
C1 0.038(3) 0.050(3) 0.037(2) 0.009(2) 0.007(2) -0.008(2)
C3 0.041(3) 0.037(3) 0.040(2) 0.010(2) -0.001(2) 0.004(2)
C4 0.031(2) 0.045(3) 0.032(2) 0.006(2) -0.0025(18) -0.002(2)
C6 0.035(2) 0.041(3) 0.028(2) -0.001(2) 0.0012(18) -0.006(2)
C7 0.041(3) 0.038(3) 0.038(2) 0.004(2) 0.007(2) -0.006(2)
C9 0.037(3) 0.031(2) 0.045(2) 0.006(2) 0.001(2) 0.006(2)
C10 0.044(3) 0.040(3) 0.036(2) -0.003(2) 0.003(2) 0.011(2)
C12 0.039(2) 0.045(3) 0.031(2) -0.004(2) 0.0088(19) 0.000(2)
O4 0.0309(18) 0.064(2) 0.105(3) 0.0029(18) 0.0066(19) 0.005(2)
O5 0.087(3) 0.045(2) 0.128(4) 0.025(2) 0.045(3) 0.020(2)
O6 0.054(2) 0.075(3) 0.113(3) -0.029(2) 0.012(2) -0.026(2)
N3 0.037(2) 0.044(3) 0.039(2) -0.001(2) 0.0092(18) 0.000(2)

loop_
_atom_type_symbol
_atom_type_description
_atom_type_scat_dispersion_real
_atom_type_scat_dispersion_imag
_atom_type_scat_source
C C 0.0033 0.0016 'International Tables Vol C Tables 4.2.6.8 and 6.1.1.4'
H H 0.0000 0.0000 'International Tables Vol C Tables 4.2.6.8 and 6.1.1.4'
N N 0.0061 0.0033 'International Tables Vol C Tables 4.2.6.8 and 6.1.1.4'
Ni Ni 0.3393 1.1124 'International Tables Vol C Tables 4.2.6.8 and 6.1.1.4'
O O 0.0106 0.0060 'International Tables Vol C Tables 4.2.6.8 and 6.1.1.4'

loop_
_geom_angle_atom_site_label_1
_geom_angle_atom_site_label_2
_geom_angle_atom_site_label_3
_geom_angle_site_symmetry_1
_geom_angle_site_symmetry_3
_geom_angle
_geom_angle_publ_flag
O3 Ni1 O1 . . 60.82(10) ?
N2 Ni1 O1 . . 98.38(11) ?
N2 Ni1 O3 . . 100.29(12) ?
N2 Ni1 N8 . . 161.91(12) ?
N5 Ni1 O1 . . 159.07(12) ?
N5 Ni1 O3 . . 98.27(11) ?
N5 Ni1 N2 . . 85.77(12) ?
N5 Ni1 N8 . . 85.96(12) ?
N5 Ni1 N11 . . 103.55(12) ?
N8 Ni1 O1 . . 95.08(11) ?
N8 Ni1 O3 . . 96.80(11) ?
N11 Ni1 O1 . . 97.33(12) ?
N11 Ni1 O3 . . 158.13(11) ?
N11 Ni1 N2 . . 82.85(12) ?
N11 Ni1 N8 . . 83.49(12) ?
N1 O1 Ni1 . . 91.2(2) ?
N1 O3 Ni1 . . 92.5(2) ?
O1 N1 O3 . . 115.5(3) ?
O2 N1 O1 . . 122.6(4) ?
O2 N1 O3 . . 121.9(4) ?
Ni1 N2 H2 . . 109.8 ?
C1 N2 Ni1 . . 108.4(2) ?
C1 N2 H2 . . 109.8 ?
C3 N2 Ni1 . . 105.5(2) ?
C3 N2 H2 . . 109.8 ?
C3 N2 C1 . . 113.5(3) ?
Ni1 N5 H5 . . 109.1 ?
C4 N5 Ni1 . . 105.7(2) ?
C4 N5 H5 . . 109.1 ?
C4 N5 C6 . . 117.2(3) ?
C6 N5 Ni1 . . 106.2(2) ?
C6 N5 H5 . . 109.1 ?
Ni1 N8 H8 . . 110.2 ?
C7 N8 Ni1 . . 105.0(2) ?
C7 N8 H8 . . 110.2 ?
C9 N8 Ni1 . . 108.1(2) ?
C9 N8 H8 . . 110.2 ?
C9 N8 C7 . . 113.0(3) ?
Ni1 N11 H11 . . 110.6 ?
C10 N11 Ni1 . . 103.6(2) ?
C10 N11 H11 . . 110.6 ?
C12 N11 Ni1 . . 103.1(2) ?
C12 N11 H11 . . 110.6 ?
C12 N11 C10 . . 117.6(3) ?
N2 C1 H1A . . 109.6 ?
N2 C1 H1B . . 109.6 ?
N2 C1 C12 . . 110.3(3) ?
H1A C1 H1B . . 108.1 ?
C12 C1 H1A . . 109.6 ?
C12 C1 H1B . . 109.6 ?
N2 C3 H3A . . 109.5 ?
N2 C3 H3B . . 109.5 ?
N2 C3 C4 . . 110.9(3) ?
H3A C3 H3B . . 108.1 ?
C4 C3 H3A . . 109.5 ?
C4 C3 H3B . . 109.5 ?
N5 C4 C3 . . 107.9(3) ?
N5 C4 H4A . . 110.1 ?
N5 C4 H4B . . 110.1 ?
C3 C4 H4A . . 110.1 ?
C3 C4 H4B . . 110.1 ?
H4A C4 H4B . . 108.4 ?
N5 C6 H6A . . 110.1 ?
N5 C6 H6B . . 110.1 ?
N5 C6 C7 . . 108.2(3) ?
H6A C6 H6B . . 108.4 ?
C7 C6 H6A . . 110.1 ?
C7 C6 H6B . . 110.1 ?
N8 C7 C6 . . 110.1(3) ?
N8 C7 H7A . . 109.6 ?
N8 C7 H7B . . 109.6 ?
C6 C7 H7A . . 109.6 ?
C6 C7 H7B . . 109.6 ?
H7A C7 H7B . . 108.2 ?
N8 C9 H9A . . 109.5 ?
N8 C9 H9B . . 109.5 ?
N8 C9 C10 . . 110.5(3) ?
H9A C9 H9B . . 108.1 ?
C10 C9 H9A . . 109.5 ?
C10 C9 H9B . . 109.5 ?
N11 C10 C9 . . 107.7(3) ?
N11 C10 H10A . . 110.2 ?
N11 C10 H10B . . 110.2 ?
C9 C10 H10A . . 110.2 ?
C9 C10 H10B . . 110.2 ?
H10A C10 H10B . . 108.5 ?
N11 C12 C1 . . 107.5(3) ?
N11 C12 H12A . . 110.2 ?
N11 C12 H12B . . 110.2 ?
C1 C12 H12A . . 110.2 ?
C1 C12 H12B . . 110.2 ?
H12A C12 H12B . . 108.5 ?
O5 N3 O4 . . 120.0(4) ?
O5 N3 O6 . . 120.4(4) ?
O6 N3 O4 . . 119.6(4) ?

loop_
_geom_bond_atom_site_label_1
_geom_bond_atom_site_label_2
_geom_bond_site_symmetry_2
_geom_bond_distance
_geom_bond_publ_flag
Ni1 O1 . 2.151(3) ?
Ni1 O3 . 2.113(3) ?
Ni1 N2 . 2.090(3) ?
Ni1 N5 . 2.048(3) ?
Ni1 N8 . 2.092(3) ?
Ni1 N11 . 2.065(3) ?
O1 N1 . 1.269(4) ?
O2 N1 . 1.221(4) ?
O3 N1 . 1.283(4) ?
N2 H2 . 0.9800 ?
N2 C1 . 1.496(5) ?
N2 C3 . 1.484(4) ?
N5 H5 . 0.9800 ?
N5 C4 . 1.481(4) ?
N5 C6 . 1.483(4) ?
N8 H8 . 0.9800 ?
N8 C7 . 1.487(4) ?
N8 C9 . 1.484(4) ?
N11 H11 . 0.9800 ?
N11 C10 . 1.471(4) ?
N11 C12 . 1.467(4) ?
C1 H1A . 0.9700 ?
C1 H1B . 0.9700 ?
C1 C12 . 1.521(5) ?
C3 H3A . 0.9700 ?
C3 H3B . 0.9700 ?
C3 C4 . 1.515(5) ?
C4 H4A . 0.9700 ?
C4 H4B . 0.9700 ?
C6 H6A . 0.9700 ?
C6 H6B . 0.9700 ?
C6 C7 . 1.520(5) ?
C7 H7A . 0.9700 ?
C7 H7B . 0.9700 ?
C9 H9A . 0.9700 ?
C9 H9B . 0.9700 ?
C9 C10 . 1.516(5) ?
C10 H10A . 0.9700 ?
C10 H10B . 0.9700 ?
C12 H12A . 0.9700 ?
C12 H12B . 0.9700 ?
O4 N3 . 1.248(4) ?
O5 N3 . 1.218(4) ?
O6 N3 . 1.218(4) ?

loop_
_geom_hbond_atom_site_label_D
_geom_hbond_atom_site_label_H
_geom_hbond_atom_site_label_A
_geom_hbond_site_symmetry_A
_geom_hbond_distance_DH
_geom_hbond_distance_HA
_geom_hbond_distance_DA
_geom_hbond_angle_DHA
_geom_hbond_publ_flag
N2 H2 O4 2_556 0.98 2.22 3.091(5) 147.2 yes
N5 H5 O3 3_666 0.98 2.32 3.130(4) 139.3 yes
N8 H8 O5 1_655 0.98 2.28 3.253(5) 172.4 yes
N8 H8 O6 1_655 0.98 2.50 3.273(5) 135.1 yes
N11 H11 O4 . 0.98 2.14 3.030(5) 150.6 yes

loop_
_geom_torsion_atom_site_label_1
_geom_torsion_atom_site_label_2
_geom_torsion_atom_site_label_3
_geom_torsion_atom_site_label_4
_geom_torsion_site_symmetry_1
_geom_torsion_site_symmetry_2
_geom_torsion_site_symmetry_3
_geom_torsion_site_symmetry_4
_geom_torsion
_geom_torsion_publ_flag
Ni1 O1 N1 O2 . . . . -179.3(3) ?
Ni1 O1 N1 O3 . . . . 1.0(3) ?
Ni1 O3 N1 O1 . . . . -1.0(3) ?
Ni1 O3 N1 O2 . . . . 179.3(3) ?
Ni1 N2 C1 C12 . . . . 17.8(4) ?
Ni1 N2 C3 C4 . . . . 34.8(4) ?
Ni1 N5 C4 C3 . . . . 45.1(3) ?
Ni1 N5 C6 C7 . . . . -43.1(3) ?
Ni1 N8 C7 C6 . . . . -38.1(4) ?
Ni1 N8 C9 C10 . . . . -22.5(4) ?
Ni1 N11 C10 C9 . . . . -53.5(3) ?
Ni1 N11 C12 C1 . . . . 55.7(3) ?
N2 C1 C12 N11 . . . . -50.0(4) ?
N2 C3 C4 N5 . . . . -55.3(4) ?
N5 C6 C7 N8 . . . . 56.3(4) ?
N8 C9 C10 N11 . . . . 52.0(4) ?
C1 N2 C3 C4 . . . . -83.8(4) ?
C3 N2 C1 C12 . . . . 134.6(3) ?
C4 N5 C6 C7 . . . . -160.9(3) ?
C6 N5 C4 C3 . . . . 163.1(3) ?
C7 N8 C9 C10 . . . . -138.3(3) ?
C9 N8 C7 C6 . . . . 79.5(4) ?
C10 N11 C12 C1 . . . . 168.9(3) ?
C12 N11 C10 C9 . . . . -166.4(3) ?

loop_
_twin_individual_id
_twin_individual_mass_fraction_refined
1 0.823(3)
2 0.177(3)
